data_2108712
loop_
_publ_author_name
'Olejniczak, Anna'
'Katrusiak, Anna'
'Podsiad\/lo, Marcin'
'Katrusiak, Andrzej'

_publ_section_title
;
 Crystal design by CH&#x00B7;&#x00B7;&#x00B7;N and
 N&#x00B7;&#x00B7;&#x00B7;N interactions: high-pressure structures of
 high-nitrogen-content azido-triazolopyridazines compounds
;
_journal_coeditor_code DK5103SUP1
_journal_issue 6
_journal_name_full 'Acta Crystallographica Section B'
_journal_page_first
;
;
_journal_paper_doi 10.1107/S2052520620014493
_journal_volume 76
_journal_year 2020
_chemical_formula_moiety 'C5 H3 N7'
_chemical_formula_sum 'C5 H3 N7'
_chemical_formula_weight 161.14
_chemical_name_systematic 6-azido-1,2,4-triazolo[4,3-b]pyridazine
_space_group_crystal_system monoclinic
_space_group_IT_number 14
_space_group_name_Hall '-P 2ybc'
_space_group_name_H-M_alt 'P 1 21/c 1'
_atom_sites_solution_hydrogens geom
_atom_sites_solution_primary direct
_audit_creation_date 2018-10-29
_audit_creation_method
;
Olex2 1.2
(compiled 2018.05.29 svn.r3508 for OlexSys, GUI svn.r5506)
;
_cell_angle_alpha 90
_cell_angle_beta 93.53(9)
_cell_angle_gamma 90
_cell_formula_units_Z 8
_cell_length_a 7.7755(16)
_cell_length_b 18.017(3)
_cell_length_c 8.75(3)
_cell_measurement_pressure 1400000
_cell_measurement_reflns_used 475
_cell_measurement_temperature 296(2)
_cell_measurement_theta_max 20.5880
_cell_measurement_theta_min 4.2650
_cell_volume 1223(4)
_computing_cell_refinement 'CrysAlisPro 1.171.39.46 (Rigaku OD, 2018)'
_computing_data_collection 'CrysAlisPro 1.171.39.46 (Rigaku OD, 2018)'
_computing_data_reduction 'CrysAlisPro 1.171.39.46 (Rigaku OD, 2018)'
_computing_molecular_graphics 'Olex2 (Dolomanov et al., 2009)'
_computing_publication_material 'Olex2 (Dolomanov et al., 2009)'
_computing_structure_refinement 'ShelXL (Sheldrick, 2015)'
_computing_structure_solution 'ShelXT (Sheldrick, 2015)'
_diffrn_ambient_environment 'diamond-anvil cell'
_diffrn_ambient_pressure 1400000
_diffrn_ambient_temperature 296(2)
_diffrn_detector 'CCD plate'
_diffrn_detector_area_resol_mean 16.2413
_diffrn_detector_type Eos
_diffrn_measured_fraction_theta_full 0.219
_diffrn_measured_fraction_theta_max 0.198
_diffrn_measurement_details
;
List of Runs (angles in degrees, time in seconds):

  # Type    Start    End  Width  t~exp~   \w     \q     \k     \f   Frames
--------------------------------------------------------------------------
  1  \f    -35.00  19.75   0.75   35.00   0.00 -30.00   0.00    --    73
  2  \f    140.00 200.00   0.75   35.00   0.00 -30.00   0.00    --    80
  3  \f    160.00 217.00   0.75   35.00   0.00  30.00   0.00    --    76
  4  \f    -20.00  34.75   0.75   35.00   0.00  30.00   0.00    --    73
  5  \w    -24.00  24.00   0.75   35.00    --   30.00  39.46 -12.90   64
  6  \w    -24.00  24.00   0.75   35.00    --   30.00  39.46 167.10   64
  7  \w    -50.00  10.00   0.75   35.00    --  -30.00  39.46 167.10   80
  8  \w    -50.00  10.00   0.75   35.00    --  -30.00  39.46 -12.90   80
  9  \w    -64.00  -8.50   0.75   35.00    --  -30.00  81.40 -28.90   74
 10  \w    -64.00  -8.50   0.75   35.00    --  -30.00  81.40 151.10   74
 11  \w    -19.00   8.00   0.75   35.00    --   30.00  81.40 151.10   36
 12  \w    -19.00   8.00   0.75   35.00    --   30.00  81.40 -28.90   36
 13  \w    -43.00 -21.25   0.75   35.00    --   30.00 134.60 -56.90   29
 14  \w    -43.00 -21.25   0.75   35.00    --   30.00 134.60 123.10   29
 15  \w    -90.00 -36.00   0.75   35.00    --  -30.00 134.60 123.10   72
 16  \w    -90.00 -36.00   0.75   35.00    --  -30.00 134.60 -56.90   72
;
_diffrn_measurement_device 'four-circle diffractometer'
_diffrn_measurement_device_type 'KM-4 CCD'
_diffrn_measurement_method
;
HP omega scans - for more details see:
A. Budzianowski, A. Katrusiak in High-Pressure Crystallography
(Eds.: A. Katrusiak, P. F. McMillan),
Dordrecht: Kluwer Acad. Publ., 2004 pp.157-168
;
_diffrn_orient_matrix_type 'CrysAlisPro convention (1999,Acta A55,543-557)'
_diffrn_orient_matrix_UB_11 -0.0151889000
_diffrn_orient_matrix_UB_12 -0.0021827000
_diffrn_orient_matrix_UB_13 0.0788186000
_diffrn_orient_matrix_UB_21 0.0883830000
_diffrn_orient_matrix_UB_22 0.0073917000
_diffrn_orient_matrix_UB_23 0.0191754000
_diffrn_orient_matrix_UB_31 -0.0177756000
_diffrn_orient_matrix_UB_32 0.0386382000
_diffrn_orient_matrix_UB_33 0.0009218000
_diffrn_radiation_monochromator graphite
_diffrn_radiation_probe x-ray
_diffrn_radiation_type MoK\a
_diffrn_radiation_wavelength 0.71073
_diffrn_reflns_av_R_equivalents 0.1815
_diffrn_reflns_av_unetI/netI 0.1295
_diffrn_reflns_Laue_measured_fraction_full 0.219
_diffrn_reflns_Laue_measured_fraction_max 0.198
_diffrn_reflns_limit_h_max 9
_diffrn_reflns_limit_h_min -9
_diffrn_reflns_limit_k_max 22
_diffrn_reflns_limit_k_min -22
_diffrn_reflns_limit_l_max 2
_diffrn_reflns_limit_l_min -2
_diffrn_reflns_number 4881
_diffrn_reflns_point_group_measured_fraction_full 0.219
_diffrn_reflns_point_group_measured_fraction_max 0.198
_diffrn_reflns_theta_full 25.242
_diffrn_reflns_theta_max 26.955
_diffrn_reflns_theta_min 4.267
_diffrn_source 'fine-focus sealed X-ray tube'
_diffrn_source_type 'Enhance (Mo) X-ray Source'
_exptl_absorpt_coefficient_mu 0.128
_exptl_absorpt_correction_T_max 1.00000
_exptl_absorpt_correction_T_min 0.74462
_exptl_absorpt_correction_type multi-scan
_exptl_absorpt_process_details
;
CrysAlisPro 1.171.39.46 (Rigaku Oxford Diffraction, 2018)
Empirical absorption correction using spherical harmonics,
 implemented in SCALE3 ABSPACK scaling algorithm.
;
_exptl_crystal_colour colorless
_exptl_crystal_density_diffrn 1.749
_exptl_crystal_description plate
_exptl_crystal_F_000 656
_exptl_crystal_size_max 0.35
_exptl_crystal_size_mid 0.28
_exptl_crystal_size_min 0.17
_refine_diff_density_max 0.125
_refine_diff_density_min -0.174
_refine_diff_density_rms 0.035
_refine_ls_extinction_method none
_refine_ls_goodness_of_fit_ref 1.120
_refine_ls_hydrogen_treatment constr
_refine_ls_matrix_type full
_refine_ls_number_parameters 97
_refine_ls_number_reflns 526
_refine_ls_number_restraints 0
_refine_ls_restrained_S_all 1.120
_refine_ls_R_factor_all 0.1677
_refine_ls_R_factor_gt 0.0775
_refine_ls_shift/su_max 0.000
_refine_ls_shift/su_mean 0.000
_refine_ls_structure_factor_coef Fsqd
_refine_ls_weighting_details 'w=1/[\s^2^(Fo^2^)+(0.0844P)^2^+0.2618P] where P=(Fo^2^+2Fc^2^)/3'
_refine_ls_weighting_scheme calc
_refine_ls_wR_factor_gt 0.1640
_refine_ls_wR_factor_ref 0.2055
_reflns_Friedel_coverage 0.000
_reflns_number_gt 274
_reflns_number_total 526
_reflns_threshold_expression 'I > 2\s(I)'
_cod_data_source_file dk5103sup1.cif
_cod_data_source_block C5H3N7at1.40GPa
_cod_original_cell_volume 1224(4)
_cod_database_code 2108712
_shelx_shelxl_version_number 2014/7
_shelx_space_group_comment
;
The symmetry employed for this shelxl refinement is uniquely defined
by the following loop, which should always be used as a source of
symmetry information in preference to the above space-group names.
They are only intended as comments.
;
_reflns_odcompleteness_completeness 19.72
_reflns_odcompleteness_iscentric 1
_reflns_odcompleteness_theta 26.90
_olex2_refinement_description
;
1. Fixed Uiso
 At 1.2 times of:
  All C(H) groups
2.a Aromatic/amide H refined with riding coordinates:
 C27(H27), C28(H28), C23(H23), C7(H7), C8(H8), C3(H3)
;
_olex2_submission_special_instructions 'No special instructions were received'
_oxdiff_exptl_absorpt_empirical_details
;
Empirical correction (ABSPACK) includes:
- Absorption correction using spherical harmonics
- Frame scaling
;
_oxdiff_exptl_absorpt_empirical_full_max 1.350
_oxdiff_exptl_absorpt_empirical_full_min 0.588

loop_
_space_group_symop_operation_xyz
'x, y, z'
'-x, y+1/2, -z+1/2'
'-x, -y, -z'
'x, -y-1/2, z-1/2'

loop_
_atom_site_label
_atom_site_type_symbol
_atom_site_fract_x
_atom_site_fract_y
_atom_site_fract_z
_atom_site_U_iso_or_equiv
_atom_site_adp_type
_atom_site_occupancy
_atom_site_site_symmetry_order
_atom_site_calc_flag
_atom_site_refinement_flags_posn
_atom_site_refinement_flags_adp
_atom_site_refinement_flags_occupancy
_atom_site_disorder_assembly
_atom_site_disorder_group
N24 N 0.6603(11) 0.5015(4) 0.396(3) 0.037(2) Uiso 1 1 d . . . . .
N25 N 0.5641(11) 0.5586(4) 0.327(3) 0.041(2) Uiso 1 1 d . . . . .
C26 C 0.4549(16) 0.5352(5) 0.215(5) 0.045(3) Uiso 1 1 d . . . . .
C27 C 0.4338(16) 0.4612(5) 0.168(4) 0.053(3) Uiso 1 1 d . . . . .
H27 H 0.3539 0.4491 0.0890 0.064 Uiso 1 1 calc R . . . .
C28 C 0.5288(15) 0.4079(5) 0.239(5) 0.051(3) Uiso 1 1 d . . . . .
H28 H 0.5185 0.3588 0.2066 0.061 Uiso 1 1 calc R . . . .
C29 C 0.6458(14) 0.4275(5) 0.364(4) 0.043(3) Uiso 1 1 d . . . . .
N21 N 0.7563(12) 0.3891(4) 0.454(4) 0.048(3) Uiso 1 1 d . . . . .
N22 N 0.8395(12) 0.4404(4) 0.558(4) 0.053(3) Uiso 1 1 d . . . . .
C23 C 0.7848(15) 0.5066(5) 0.506(4) 0.046(3) Uiso 1 1 d . . . . .
H23 H 0.8294 0.5514 0.5428 0.055 Uiso 1 1 calc R . . . .
N210 N 0.3459(13) 0.5870(4) 0.140(4) 0.046(2) Uiso 1 1 d . . . . .
N211 N 0.3605(11) 0.6523(5) 0.184(3) 0.052(3) Uiso 1 1 d . . . . .
N212 N 0.3602(11) 0.7131(5) 0.209(3) 0.061(3) Uiso 1 1 d . . . . .
N4 N 0.7858(10) 0.7216(4) 0.638(3) 0.040(2) Uiso 1 1 d . . . . .
N5 N 0.8726(12) 0.6666(4) 0.722(4) 0.047(3) Uiso 1 1 d . . . . .
C6 C 0.9905(14) 0.6920(5) 0.813(5) 0.043(3) Uiso 1 1 d . . . . .
C7 C 1.0233(13) 0.7692(5) 0.847(4) 0.054(3) Uiso 1 1 d . . . . .
H7 H 1.1081 0.7823 0.9220 0.064 Uiso 1 1 calc R . . . .
C8 C 0.9337(15) 0.8206(5) 0.773(5) 0.047(3) Uiso 1 1 d . . . . .
H8 H 0.9492 0.8705 0.7974 0.056 Uiso 1 1 calc R . . . .
C9 C 0.8108(15) 0.7978(5) 0.654(4) 0.042(3) Uiso 1 1 d . . . . .
N1 N 0.7068(12) 0.8324(4) 0.549(3) 0.055(3) Uiso 1 1 d . . . . .
N2 N 0.6141(10) 0.7790(4) 0.474(3) 0.050(3) Uiso 1 1 d . . . . .
C3 C 0.6621(14) 0.7136(5) 0.523(4) 0.046(3) Uiso 1 1 d . . . . .
H3 H 0.6184 0.6687 0.4858 0.055 Uiso 1 1 calc R . . . .
N10 N 1.0923(11) 0.6422(4) 0.898(3) 0.051(3) Uiso 1 1 d . . . . .
N11 N 1.0709(12) 0.5754(4) 0.863(4) 0.053(3) Uiso 1 1 d . . . . .
N12 N 1.0659(12) 0.5136(5) 0.850(4) 0.071(3) Uiso 1 1 d . . . . .

loop_
_atom_type_symbol
_atom_type_description
_atom_type_scat_dispersion_real
_atom_type_scat_dispersion_imag
_atom_type_scat_source
C C 0.0033 0.0016 'International Tables Vol C Tables 4.2.6.8 and 6.1.1.4'
H H 0.0000 0.0000 'International Tables Vol C Tables 4.2.6.8 and 6.1.1.4'
N N 0.0061 0.0033 'International Tables Vol C Tables 4.2.6.8 and 6.1.1.4'

loop_
_geom_angle_atom_site_label_1
_geom_angle_atom_site_label_2
_geom_angle_atom_site_label_3
_geom_angle
_geom_angle_site_symmetry_1
_geom_angle_site_symmetry_3
_geom_angle_publ_flag
C29 N24 N25 126.9(16) . . ?
C23 N24 N25 128.0(10) . . ?
C23 N24 C29 105.1(12) . . ?
C26 N25 N24 112.9(10) . . ?
N25 C26 C27 125.1(16) . . ?
N25 C26 N210 118.4(12) . . ?
N210 C26 C27 116(2) . . ?
C28 C27 C26 120(2) . . ?
C27 C28 C29 119.0(15) . . ?
N24 C29 C28 116.0(14) . . ?
N21 C29 N24 110.4(17) . . ?
N21 C29 C28 133.4(12) . . ?
C29 N21 N22 107.0(10) . . ?
C23 N22 N21 103.8(17) . . ?
N24 C23 N22 112.9(12) . . ?
N211 N210 C26 116.5(18) . . ?
N212 N211 N210 172(2) . . ?
N5 N4 C9 126.3(15) . . ?
C3 N4 N5 128.2(10) . . ?
C3 N4 C9 105.5(12) . . ?
C6 N5 N4 112.7(10) . . ?
N5 C6 C7 126.4(13) . . ?
N5 C6 N10 118.2(9) . . ?
N10 C6 C7 115.2(17) . . ?
C8 C7 C6 119.9(19) . . ?
C7 C8 C9 118.0(12) . . ?
N4 C9 C8 116.0(14) . . ?
N1 C9 N4 108.4(15) . . ?
N1 C9 C8 135.6(10) . . ?
C9 N1 N2 106.6(11) . . ?
C3 N2 N1 110.5(13) . . ?
N2 C3 N4 109.0(10) . . ?
N11 N10 C6 115.3(17) . . ?
N12 N11 N10 170(3) . . ?

loop_
_geom_bond_atom_site_label_1
_geom_bond_atom_site_label_2
_geom_bond_distance
_geom_bond_site_symmetry_2
_geom_bond_publ_flag
N24 N25 1.389(15) . ?
N24 C29 1.366(13) . ?
N24 C23 1.33(2) . ?
N25 C26 1.33(3) . ?
C26 C27 1.400(18) . ?
C26 N210 1.40(2) . ?
C27 C28 1.34(2) . ?
C28 C29 1.43(4) . ?
C29 N21 1.32(2) . ?
N21 N22 1.42(2) . ?
N22 C23 1.336(16) . ?
N210 N211 1.240(16) . ?
N211 N212 1.118(12) . ?
N4 N5 1.39(2) . ?
N4 C9 1.392(11) . ?
N4 C3 1.35(3) . ?
N5 C6 1.26(2) . ?
C6 C7 1.441(15) . ?
C6 N10 1.38(2) . ?
C7 C8 1.31(2) . ?
C8 C9 1.43(3) . ?
C9 N1 1.34(3) . ?
N1 N2 1.348(17) . ?
N2 C3 1.301(13) . ?
N10 N11 1.251(13) . ?
N11 N12 1.120(11) . ?

_cod_database_fobs_code 2108712
